data_4033458
loop_
_publ_author_name
'Lefebvre, Corentin'
'Michelin, Cl\'ement'
'Martzel, Thomas'
'Djou'ou Mvondo, Vaneck'
'Bulach, V\'eronique'
'Abe, Manabu'
'Hoffmann, Norbert'

_publ_section_title
;
 Photochemically Induced Intramolecular Radical Cyclization Reactions with
 Imines.
;
_journal_issue 4
_journal_name_full 'The Journal of organic chemistry'
_journal_page_first 1867
_journal_page_last 1875
_journal_paper_doi 10.1021/acs.joc.7b02810
_journal_volume 83
_journal_year 2018
_chemical_formula_moiety 'C16 H16 F3 N O4'
_chemical_formula_sum 'C16 H16 F3 N O4'
_chemical_formula_weight 343.30
_space_group_crystal_system monoclinic
_space_group_IT_number 14
_space_group_name_Hall '-P 2ybc'
_space_group_name_H-M_alt 'P 1 21/c 1'
_symmetry_space_group_name_Hall '-P 2ybc'
_symmetry_space_group_name_H-M 'P 1 21/c 1'
_atom_sites_solution_hydrogens geom
_audit_creation_method SHELXL-2014/6
_cell_angle_alpha 90
_cell_angle_beta 108.8165(7)
_cell_angle_gamma 90
_cell_formula_units_Z 8
_cell_length_a 8.3620(2)
_cell_length_b 33.0398(7)
_cell_length_c 11.7333(3)
_cell_measurement_reflns_used 44000
_cell_measurement_temperature 173(2)
_cell_measurement_theta_max 25.
_cell_measurement_theta_min 2.5
_cell_volume 3068.42(13)
_computing_cell_refinement 'Bruker SAINT'
_computing_data_collection 'Bruker APEX2'
_computing_data_reduction 'Bruker SAINT'
_computing_molecular_graphics 'Bruker SHELXTL'
_computing_publication_material 'Bruker SHELXTL'
_computing_structure_refinement 'SHELXL-2014 (Sheldrick 2014)'
_computing_structure_solution 'SHELXS-97 (Sheldrick 2008)'
_diffrn_ambient_temperature 173(2)
_diffrn_measured_fraction_theta_full 0.997
_diffrn_measured_fraction_theta_max 0.974
_diffrn_measurement_device_type 'Bruker APEX-II CCD'
_diffrn_measurement_method '\f and \w scans'
_diffrn_radiation_type MoK\a
_diffrn_radiation_wavelength 0.71073
_diffrn_reflns_av_R_equivalents 0.0278
_diffrn_reflns_av_unetI/netI 0.0237
_diffrn_reflns_Laue_measured_fraction_full 0.997
_diffrn_reflns_Laue_measured_fraction_max 0.974
_diffrn_reflns_limit_h_max 7
_diffrn_reflns_limit_h_min -11
_diffrn_reflns_limit_k_max 46
_diffrn_reflns_limit_k_min -46
_diffrn_reflns_limit_l_max 16
_diffrn_reflns_limit_l_min -16
_diffrn_reflns_number 44814
_diffrn_reflns_point_group_measured_fraction_full 0.997
_diffrn_reflns_point_group_measured_fraction_max 0.974
_diffrn_reflns_theta_full 25.242
_diffrn_reflns_theta_max 30.187
_diffrn_reflns_theta_min 2.210
_exptl_absorpt_coefficient_mu 0.130
_exptl_absorpt_correction_T_max 0.992
_exptl_absorpt_correction_T_min 0.984
_exptl_absorpt_correction_type multi-scan
_exptl_absorpt_process_details sadabs
_exptl_crystal_colour colorless
_exptl_crystal_density_diffrn 1.486
_exptl_crystal_density_meas ?
_exptl_crystal_description needle
_exptl_crystal_F_000 1424
_exptl_crystal_size_max 0.120
_exptl_crystal_size_mid 0.120
_exptl_crystal_size_min 0.080
_refine_diff_density_max 0.427
_refine_diff_density_min -0.266
_refine_diff_density_rms 0.047
_refine_ls_extinction_method none
_refine_ls_goodness_of_fit_ref 1.014
_refine_ls_hydrogen_treatment constr
_refine_ls_matrix_type full
_refine_ls_number_parameters 435
_refine_ls_number_reflns 8853
_refine_ls_number_restraints 0
_refine_ls_restrained_S_all 1.014
_refine_ls_R_factor_all 0.0627
_refine_ls_R_factor_gt 0.0463
_refine_ls_shift/su_max 0.000
_refine_ls_shift/su_mean 0.000
_refine_ls_structure_factor_coef Fsqd
_refine_ls_weighting_details 'w=1/[\s^2^(Fo^2^)+(0.0422P)^2^+1.9242P] where P=(Fo^2^+2Fc^2^)/3'
_refine_ls_weighting_scheme calc
_refine_ls_wR_factor_gt 0.1070
_refine_ls_wR_factor_ref 0.1154
_reflns_Friedel_coverage 0.000
_reflns_number_gt 6938
_reflns_number_total 8853
_reflns_threshold_expression 'I > 2\s(I)'
_cod_data_source_file jo7b02810_si_001.cif
_cod_data_source_block e3302a_(16a)
_cod_depositor_comments
;
The following automatic conversions were performed:

'_exptl_crystal_density_meas' value 'none' was changed to '?' - the
value is perceived as not measured.

Automatic conversion script
Id: cif_fix_values 4973 2017-02-22 13:04:09Z antanas 

 Adding full bibliography for 4033456--4033458.cif.
;
_cod_database_code 4033458
_shelx_space_group_comment
;
The symmetry employed for this shelxl refinement is uniquely defined
by the following loop, which should always be used as a source of
symmetry information in preference to the above space-group names.
They are only intended as comments.
;
_shelx_estimated_absorpt_t_min 0.985
_shelx_estimated_absorpt_t_max 0.990
_shelxl_version_number 2014/6

loop_
_space_group_symop_operation_xyz
'x, y, z'
'-x, y+1/2, -z+1/2'
'-x, -y, -z'
'x, -y-1/2, z-1/2'

loop_
_atom_site_label
_atom_site_type_symbol
_atom_site_fract_x
_atom_site_fract_y
_atom_site_fract_z
_atom_site_U_iso_or_equiv
_atom_site_adp_type
_atom_site_occupancy
_atom_site_site_symmetry_order
_atom_site_calc_flag
_atom_site_refinement_flags_posn
_atom_site_refinement_flags_adp
N1 N 0.53740(14) 0.17746(3) 0.71704(10) 0.0198(2) Uani 1 1 d . .
C1 C 0.67042(17) 0.15985(4) 0.81712(12) 0.0209(3) Uani 1 1 d . .
H1 H 0.6219 0.1537 0.8827 0.025 Uiso 1 1 calc R U
C2 C 0.79648(19) 0.19449(4) 0.85991(13) 0.0247(3) Uani 1 1 d . .
O1 O 0.92770(14) 0.19469(4) 0.93967(10) 0.0355(3) Uani 1 1 d . .
O2 O 0.73426(14) 0.22839(3) 0.79342(9) 0.0272(2) Uani 1 1 d . .
C3 C 0.58661(19) 0.21805(4) 0.69480(12) 0.0236(3) Uani 1 1 d . .
C4 C 0.4343(2) 0.24557(4) 0.68631(14) 0.0285(3) Uani 1 1 d . .
H4 H 0.4456 0.2544 0.7701 0.034 Uiso 1 1 calc R U
C5 C 0.2896(2) 0.21507(5) 0.64819(14) 0.0298(3) Uani 1 1 d . .
H5A H 0.1905 0.2248 0.6690 0.036 Uiso 1 1 calc R U
H5B H 0.2551 0.2097 0.5606 0.036 Uiso 1 1 calc R U
C6 C 0.36505(18) 0.17759(4) 0.71991(12) 0.0231(3) Uani 1 1 d . .
C7 C 0.74732(18) 0.12113(4) 0.78782(13) 0.0220(3) Uani 1 1 d . .
C8 C 0.87744(19) 0.10193(5) 0.87684(14) 0.0273(3) Uani 1 1 d . .
H8 H 0.9213 0.1138 0.9545 0.033 Uiso 1 1 calc R U
C9 C 0.9432(2) 0.06555(5) 0.85241(16) 0.0335(3) Uani 1 1 d . .
H9 H 1.0313 0.0525 0.9136 0.040 Uiso 1 1 calc R U
C10 C 0.8808(2) 0.04818(5) 0.73899(17) 0.0361(4) Uani 1 1 d . .
H10 H 0.9261 0.0233 0.7224 0.043 Uiso 1 1 calc R U
C11 C 0.7525(2) 0.06716(5) 0.65028(16) 0.0351(4) Uani 1 1 d . .
H11 H 0.7099 0.0554 0.5724 0.042 Uiso 1 1 calc R U
C12 C 0.6852(2) 0.10355(5) 0.67444(14) 0.0288(3) Uani 1 1 d . .
H12 H 0.5965 0.1164 0.6131 0.035 Uiso 1 1 calc R U
C13 C 0.6466(2) 0.21760(5) 0.58432(14) 0.0311(3) Uani 1 1 d . .
F1 F 0.52146(14) 0.20706(4) 0.48502(8) 0.0430(3) Uani 1 1 d . .
F2 F 0.77220(13) 0.19078(3) 0.59939(9) 0.0403(2) Uani 1 1 d . .
F3 F 0.70542(15) 0.25344(3) 0.56338(10) 0.0472(3) Uani 1 1 d . .
C14 C 0.4069(3) 0.28348(5) 0.60930(18) 0.0434(4) Uani 1 1 d . .
H14A H 0.3919 0.2760 0.5257 0.065 Uiso 1 1 calc R U
H14B H 0.5053 0.3013 0.6393 0.065 Uiso 1 1 calc R U
H14C H 0.3059 0.2976 0.6132 0.065 Uiso 1 1 calc R U
O3 O 0.35870(14) 0.18017(3) 0.83920(9) 0.0298(2) Uani 1 1 d . .
C15 C 0.2545(2) 0.14781(5) 0.85741(15) 0.0344(3) Uani 1 1 d . .
H15A H 0.1723 0.1578 0.8955 0.041 Uiso 1 1 calc R U
H15B H 0.3240 0.1262 0.9083 0.041 Uiso 1 1 calc R U
C16 C 0.1659(2) 0.13275(5) 0.73134(15) 0.0325(3) Uani 1 1 d . .
H16A H 0.1411 0.1034 0.7309 0.039 Uiso 1 1 calc R U
H16B H 0.0594 0.1477 0.6933 0.039 Uiso 1 1 calc R U
O4 O 0.28750(13) 0.14093(3) 0.67188(10) 0.0281(2) Uani 1 1 d . .
N2 N 0.97586(14) 0.09300(3) 0.26831(10) 0.0201(2) Uani 1 1 d . .
C17 C 0.85614(17) 0.06683(4) 0.18221(12) 0.0217(3) Uani 1 1 d . .
H17 H 0.9139 0.0554 0.1268 0.026 Uiso 1 1 calc R U
C18 C 0.72101(19) 0.09642(5) 0.10996(12) 0.0254(3) Uani 1 1 d . .
O5 O 0.59221(15) 0.08915(4) 0.03172(10) 0.0366(3) Uani 1 1 d . .
O6 O 0.77002(13) 0.13516(3) 0.14392(9) 0.0263(2) Uani 1 1 d . .
C19 C 0.91170(18) 0.13432(4) 0.25358(12) 0.0223(3) Uani 1 1 d . .
C20 C 1.05890(19) 0.16144(5) 0.24897(14) 0.0283(3) Uani 1 1 d . .
H20 H 1.0563 0.1623 0.1632 0.034 Uiso 1 1 calc R U
C21 C 1.15179(18) 0.09279(4) 0.27475(13) 0.0241(3) Uani 1 1 d . .
C22 C 1.2109(2) 0.13536(5) 0.31816(15) 0.0306(3) Uani 1 1 d . .
H22A H 1.3129 0.1429 0.2976 0.037 Uiso 1 1 calc R U
H22B H 1.2355 0.1379 0.4062 0.037 Uiso 1 1 calc R U
C23 C 0.78732(17) 0.03166(4) 0.23556(12) 0.0212(3) Uani 1 1 d . .
C24 C 0.83159(18) 0.02630(4) 0.35907(13) 0.0233(3) Uani 1 1 d . .
H24 H 0.9014 0.0457 0.4119 0.028 Uiso 1 1 calc R U
C25 C 0.7743(2) -0.00735(4) 0.40610(15) 0.0287(3) Uani 1 1 d . .
H25 H 0.8059 -0.0110 0.4908 0.034 Uiso 1 1 calc R U
C26 C 0.6713(2) -0.03553(5) 0.32938(18) 0.0359(4) Uani 1 1 d . .
H26 H 0.6327 -0.0586 0.3614 0.043 Uiso 1 1 calc R U
C27 C 0.6245(2) -0.03008(5) 0.20594(17) 0.0388(4) Uani 1 1 d . .
H27 H 0.5523 -0.0491 0.1533 0.047 Uiso 1 1 calc R U
C28 C 0.6832(2) 0.00320(5) 0.15898(15) 0.0315(3) Uani 1 1 d . .
H28 H 0.6523 0.0066 0.0742 0.038 Uiso 1 1 calc R U
C29 C 0.8339(2) 0.14392(5) 0.35236(14) 0.0286(3) Uani 1 1 d . .
F4 F 0.71489(13) 0.11651(3) 0.35244(9) 0.0365(2) Uani 1 1 d . .
F5 F 0.95069(14) 0.14334(3) 0.46027(8) 0.0422(3) Uani 1 1 d . .
F6 F 0.75855(14) 0.18006(3) 0.33695(10) 0.0403(2) Uani 1 1 d . .
C30 C 1.0644(2) 0.20494(5) 0.29193(17) 0.0397(4) Uani 1 1 d . .
H30A H 1.0583 0.2053 0.3739 0.060 Uiso 1 1 calc R U
H30B H 0.9683 0.2199 0.2382 0.060 Uiso 1 1 calc R U
H30C H 1.1700 0.2176 0.2914 0.060 Uiso 1 1 calc R U
O7 O 1.17117(14) 0.08520(4) 0.16020(10) 0.0334(3) Uani 1 1 d . .
C31 C 1.2908(3) 0.05294(6) 0.1730(2) 0.0490(5) Uani 1 1 d . .
H31A H 1.3774 0.0602 0.1355 0.059 Uiso 1 1 calc R U
H31B H 1.2336 0.0277 0.1358 0.059 Uiso 1 1 calc R U
C32 C 1.3682(2) 0.04826(6) 0.30677(19) 0.0434(4) Uani 1 1 d . .
H32A H 1.4005 0.0198 0.3290 0.052 Uiso 1 1 calc R U
H32B H 1.4690 0.0657 0.3386 0.052 Uiso 1 1 calc R U
O8 O 1.23459(13) 0.06092(3) 0.35013(10) 0.0303(2) Uani 1 1 d . .

loop_
_atom_site_aniso_label
_atom_site_aniso_U_11
_atom_site_aniso_U_22
_atom_site_aniso_U_33
_atom_site_aniso_U_23
_atom_site_aniso_U_13
_atom_site_aniso_U_12
N1 0.0183(6) 0.0204(5) 0.0217(5) -0.0002(4) 0.0079(4) -0.0002(4)
C1 0.0192(6) 0.0233(6) 0.0215(6) 0.0007(5) 0.0083(5) 0.0010(5)
C2 0.0252(7) 0.0254(7) 0.0245(6) -0.0041(5) 0.0094(5) 0.0008(5)
O1 0.0260(6) 0.0379(6) 0.0351(6) -0.0061(5) -0.0007(5) 0.0005(5)
O2 0.0269(6) 0.0242(5) 0.0281(5) -0.0021(4) 0.0054(4) -0.0050(4)
C3 0.0248(7) 0.0228(6) 0.0225(6) 0.0020(5) 0.0069(5) -0.0012(5)
C4 0.0318(8) 0.0251(7) 0.0274(7) 0.0031(5) 0.0080(6) 0.0048(6)
C5 0.0250(8) 0.0311(7) 0.0312(7) -0.0002(6) 0.0062(6) 0.0058(6)
C6 0.0201(7) 0.0256(6) 0.0242(6) -0.0050(5) 0.0080(5) 0.0001(5)
C7 0.0206(7) 0.0214(6) 0.0278(7) 0.0015(5) 0.0129(5) 0.0001(5)
C8 0.0268(8) 0.0298(7) 0.0282(7) 0.0050(6) 0.0128(6) 0.0026(6)
C9 0.0304(8) 0.0312(8) 0.0418(9) 0.0111(6) 0.0156(7) 0.0094(6)
C10 0.0361(9) 0.0246(7) 0.0537(10) -0.0001(7) 0.0231(8) 0.0055(6)
C11 0.0361(9) 0.0280(8) 0.0422(9) -0.0106(6) 0.0139(7) 0.0007(7)
C12 0.0268(8) 0.0261(7) 0.0328(7) -0.0033(6) 0.0086(6) 0.0013(6)
C13 0.0314(8) 0.0377(8) 0.0261(7) 0.0052(6) 0.0118(6) -0.0021(7)
F1 0.0460(6) 0.0608(7) 0.0214(4) 0.0000(4) 0.0098(4) -0.0034(5)
F2 0.0393(6) 0.0511(6) 0.0394(5) 0.0042(4) 0.0250(5) 0.0065(5)
F3 0.0531(7) 0.0485(6) 0.0458(6) 0.0163(5) 0.0241(5) -0.0090(5)
C14 0.0495(11) 0.0326(8) 0.0456(10) 0.0131(7) 0.0119(8) 0.0095(8)
O3 0.0276(6) 0.0398(6) 0.0262(5) -0.0072(4) 0.0146(4) -0.0045(5)
C15 0.0261(8) 0.0459(9) 0.0337(8) 0.0052(7) 0.0130(6) -0.0012(7)
C16 0.0242(8) 0.0364(8) 0.0393(8) -0.0006(7) 0.0135(6) -0.0056(6)
O4 0.0241(5) 0.0299(5) 0.0322(5) -0.0090(4) 0.0118(4) -0.0074(4)
N2 0.0157(5) 0.0215(5) 0.0222(5) 0.0006(4) 0.0050(4) 0.0013(4)
C17 0.0177(6) 0.0269(6) 0.0197(6) -0.0024(5) 0.0052(5) 0.0008(5)
C18 0.0221(7) 0.0344(7) 0.0196(6) 0.0031(5) 0.0066(5) 0.0025(6)
O5 0.0273(6) 0.0467(7) 0.0269(5) 0.0033(5) -0.0037(4) 0.0012(5)
O6 0.0223(5) 0.0295(5) 0.0240(5) 0.0046(4) 0.0035(4) 0.0045(4)
C19 0.0201(7) 0.0235(6) 0.0217(6) 0.0020(5) 0.0046(5) 0.0036(5)
C20 0.0256(8) 0.0270(7) 0.0309(7) 0.0054(6) 0.0070(6) 0.0001(6)
C21 0.0171(7) 0.0272(7) 0.0267(6) 0.0056(5) 0.0054(5) 0.0022(5)
C22 0.0212(7) 0.0291(7) 0.0384(8) 0.0059(6) 0.0053(6) -0.0020(6)
C23 0.0163(6) 0.0205(6) 0.0256(6) -0.0016(5) 0.0051(5) 0.0027(5)
C24 0.0206(7) 0.0208(6) 0.0276(7) -0.0018(5) 0.0066(5) 0.0006(5)
C25 0.0262(8) 0.0248(7) 0.0367(8) 0.0049(6) 0.0123(6) 0.0041(6)
C26 0.0282(8) 0.0216(7) 0.0583(11) 0.0021(7) 0.0146(8) -0.0015(6)
C27 0.0296(9) 0.0261(7) 0.0533(11) -0.0107(7) 0.0028(7) -0.0053(6)
C28 0.0267(8) 0.0300(7) 0.0316(7) -0.0077(6) 0.0009(6) 0.0008(6)
C29 0.0303(8) 0.0283(7) 0.0277(7) -0.0005(6) 0.0099(6) 0.0047(6)
F4 0.0372(6) 0.0366(5) 0.0442(5) 0.0021(4) 0.0251(5) 0.0021(4)
F5 0.0490(6) 0.0523(6) 0.0222(4) -0.0037(4) 0.0072(4) 0.0074(5)
F6 0.0472(6) 0.0310(5) 0.0476(6) -0.0009(4) 0.0221(5) 0.0127(4)
C30 0.0387(10) 0.0278(8) 0.0482(10) 0.0033(7) 0.0078(8) -0.0026(7)
O7 0.0270(6) 0.0445(7) 0.0336(6) 0.0054(5) 0.0165(5) 0.0068(5)
C31 0.0414(11) 0.0516(11) 0.0645(13) 0.0030(10) 0.0318(10) 0.0137(9)
C32 0.0215(8) 0.0381(9) 0.0712(13) 0.0115(9) 0.0157(8) 0.0086(7)
O8 0.0195(5) 0.0309(5) 0.0375(6) 0.0104(4) 0.0050(4) 0.0063(4)

loop_
_atom_type_symbol
_atom_type_description
_atom_type_scat_dispersion_real
_atom_type_scat_dispersion_imag
_atom_type_scat_source
C C 0.0033 0.0016 'International Tables Vol C Tables 4.2.6.8 and 6.1.1.4'
H H 0.0000 0.0000 'International Tables Vol C Tables 4.2.6.8 and 6.1.1.4'
N N 0.0061 0.0033 'International Tables Vol C Tables 4.2.6.8 and 6.1.1.4'
O O 0.0106 0.0060 'International Tables Vol C Tables 4.2.6.8 and 6.1.1.4'
F F 0.0171 0.0103 'International Tables Vol C Tables 4.2.6.8 and 6.1.1.4'

loop_
_geom_angle_atom_site_label_1
_geom_angle_atom_site_label_2
_geom_angle_atom_site_label_3
_geom_angle
C3 N1 C6 110.02(11)
C3 N1 C1 109.14(11)
C6 N1 C1 119.28(11)
N1 C1 C7 115.06(11)
N1 C1 C2 103.46(11)
C7 C1 C2 114.05(11)
N1 C1 H1 108.0
C7 C1 H1 108.0
C2 C1 H1 108.0
O1 C2 O2 121.88(14)
O1 C2 C1 128.76(14)
O2 C2 C1 109.33(12)
C2 O2 C3 109.57(11)
O2 C3 N1 107.17(11)
O2 C3 C13 104.65(12)
N1 C3 C13 109.40(12)
O2 C3 C4 112.93(12)
N1 C3 C4 106.29(12)
C13 C3 C4 116.09(12)
C14 C4 C5 114.66(14)
C14 C4 C3 119.21(14)
C5 C4 C3 100.93(12)
C14 C4 H4 107.1
C5 C4 H4 107.1
C3 C4 H4 107.1
C6 C5 C4 103.19(12)
C6 C5 H5A 111.1
C4 C5 H5A 111.1
C6 C5 H5B 111.1
C4 C5 H5B 111.1
H5A C5 H5B 109.1
O4 C6 O3 106.75(11)
O4 C6 N1 108.75(11)
O3 C6 N1 112.07(11)
O4 C6 C5 115.25(12)
O3 C6 C5 110.91(12)
N1 C6 C5 103.18(12)
C12 C7 C8 119.17(13)
C12 C7 C1 120.89(13)
C8 C7 C1 119.89(13)
C9 C8 C7 120.28(15)
C9 C8 H8 119.9
C7 C8 H8 119.9
C10 C9 C8 120.27(15)
C10 C9 H9 119.9
C8 C9 H9 119.9
C11 C10 C9 119.71(15)
C11 C10 H10 120.1
C9 C10 H10 120.1
C10 C11 C12 120.30(16)
C10 C11 H11 119.9
C12 C11 H11 119.9
C7 C12 C11 120.27(15)
C7 C12 H12 119.9
C11 C12 H12 119.9
F3 C13 F1 107.57(13)
F3 C13 F2 106.93(13)
F1 C13 F2 107.60(13)
F3 C13 C3 112.78(13)
F1 C13 C3 111.18(13)
F2 C13 C3 110.53(12)
C4 C14 H14A 109.5
C4 C14 H14B 109.5
H14A C14 H14B 109.5
C4 C14 H14C 109.5
H14A C14 H14C 109.5
H14B C14 H14C 109.5
C6 O3 C15 108.59(11)
O3 C15 C16 103.23(12)
O3 C15 H15A 111.1
C16 C15 H15A 111.1
O3 C15 H15B 111.1
C16 C15 H15B 111.1
H15A C15 H15B 109.1
O4 C16 C15 102.37(12)
O4 C16 H16A 111.3
C15 C16 H16A 111.3
O4 C16 H16B 111.3
C15 C16 H16B 111.3
H16A C16 H16B 109.2
C6 O4 C16 106.02(11)
C21 N2 C17 119.53(11)
C21 N2 C19 109.87(11)
C17 N2 C19 109.27(11)
N2 C17 C23 115.84(11)
N2 C17 C18 103.00(11)
C23 C17 C18 114.06(11)
N2 C17 H17 107.8
C23 C17 H17 107.8
C18 C17 H17 107.8
O5 C18 O6 121.69(14)
O5 C18 C17 128.40(14)
O6 C18 C17 109.87(12)
C18 O6 C19 109.01(10)
O6 C19 N2 106.82(11)
O6 C19 C29 104.11(11)
N2 C19 C29 109.51(11)
O6 C19 C20 113.22(11)
N2 C19 C20 106.38(11)
C29 C19 C20 116.45(12)
C30 C20 C22 115.14(13)
C30 C20 C19 118.59(14)
C22 C20 C19 100.97(11)
C30 C20 H20 107.1
C22 C20 H20 107.1
C19 C20 H20 107.1
O8 C21 O7 106.18(12)
O8 C21 N2 108.81(11)
O7 C21 N2 111.95(11)
O8 C21 C22 116.13(12)
O7 C21 C22 110.73(12)
N2 C21 C22 103.16(12)
C21 C22 C20 102.57(12)
C21 C22 H22A 111.3
C20 C22 H22A 111.3
C21 C22 H22B 111.3
C20 C22 H22B 111.3
H22A C22 H22B 109.2
C24 C23 C28 119.22(14)
C24 C23 C17 121.31(12)
C28 C23 C17 119.42(13)
C23 C24 C25 120.39(13)
C23 C24 H24 119.8
C25 C24 H24 119.8
C26 C25 C24 120.02(15)
C26 C25 H25 120.0
C24 C25 H25 120.0
C25 C26 C27 119.92(15)
C25 C26 H26 120.0
C27 C26 H26 120.0
C26 C27 C28 120.10(15)
C26 C27 H27 120.0
C28 C27 H27 120.0
C27 C28 C23 120.35(15)
C27 C28 H28 119.8
C23 C28 H28 119.8
F5 C29 F6 108.21(12)
F5 C29 F4 107.83(13)
F6 C29 F4 106.56(13)
F5 C29 C19 110.93(13)
F6 C29 C19 112.30(12)
F4 C29 C19 110.80(12)
C20 C30 H30A 109.5
C20 C30 H30B 109.5
H30A C30 H30B 109.5
C20 C30 H30C 109.5
H30A C30 H30C 109.5
H30B C30 H30C 109.5
C21 O7 C31 108.59(13)
O7 C31 C32 103.70(15)
O7 C31 H31A 111.0
C32 C31 H31A 111.0
O7 C31 H31B 111.0
C32 C31 H31B 111.0
H31A C31 H31B 109.0
O8 C32 C31 102.64(13)
O8 C32 H32A 111.2
C31 C32 H32A 111.2
O8 C32 H32B 111.2
C31 C32 H32B 111.2
H32A C32 H32B 109.2
C21 O8 C32 106.13(12)

loop_
_geom_bond_atom_site_label_1
_geom_bond_atom_site_label_2
_geom_bond_distance
N1 C3 1.4511(17)
N1 C6 1.4524(18)
N1 C1 1.4533(17)
C1 C7 1.5200(19)
C1 C2 1.527(2)
C1 H1 1.0000
C2 O1 1.1905(18)
C2 O2 1.3683(18)
O2 C3 1.4347(17)
C3 C13 1.534(2)
C3 C4 1.542(2)
C4 C14 1.518(2)
C4 C5 1.527(2)
C4 H4 1.0000
C5 C6 1.515(2)
C5 H5A 0.9900
C5 H5B 0.9900
C6 O4 1.4035(17)
C6 O3 1.4202(17)
C7 C12 1.390(2)
C7 C8 1.394(2)
C8 C9 1.390(2)
C8 H8 0.9500
C9 C10 1.387(3)
C9 H9 0.9500
C10 C11 1.381(2)
C10 H10 0.9500
C11 C12 1.395(2)
C11 H11 0.9500
C12 H12 0.9500
C13 F3 1.3349(19)
C13 F1 1.3371(19)
C13 F2 1.341(2)
C14 H14A 0.9800
C14 H14B 0.9800
C14 H14C 0.9800
O3 C15 1.438(2)
C15 C16 1.509(2)
C15 H15A 0.9900
C15 H15B 0.9900
C16 O4 1.4320(19)
C16 H16A 0.9900
C16 H16B 0.9900
N2 C21 1.4485(18)
N2 C17 1.4555(17)
N2 C19 1.4565(17)
C17 C23 1.5184(19)
C17 C18 1.527(2)
C17 H17 1.0000
C18 O5 1.1927(18)
C18 O6 1.3639(18)
O6 C19 1.4410(16)
C19 C29 1.534(2)
C19 C20 1.537(2)
C20 C30 1.519(2)
C20 C22 1.534(2)
C20 H20 1.0000
C21 O8 1.4054(17)
C21 O7 1.4269(18)
C21 C22 1.523(2)
C22 H22A 0.9900
C22 H22B 0.9900
C23 C24 1.3865(19)
C23 C28 1.395(2)
C24 C25 1.393(2)
C24 H24 0.9500
C25 C26 1.385(2)
C25 H25 0.9500
C26 C27 1.385(3)
C26 H26 0.9500
C27 C28 1.388(2)
C27 H27 0.9500
C28 H28 0.9500
C29 F5 1.3264(18)
C29 F6 1.3348(17)
C29 F4 1.3461(19)
C30 H30A 0.9800
C30 H30B 0.9800
C30 H30C 0.9800
O7 C31 1.436(2)
C31 C32 1.500(3)
C31 H31A 0.9900
C31 H31B 0.9900
C32 O8 1.431(2)
C32 H32A 0.9900
C32 H32B 0.9900
